data_4342433
loop_
_publ_author_name
'Nordheider, Andreas'
'Hupf, Emanuel'
'Chalmers, Brian A.'
'Knight, Fergus R.'
'B\"uhl, Michael'
'Mebs, Stefan'
'Ch\;eci\'nska, Lilianna'
'Lork, Enno'
'Camacho, Paula Sanz'
'Ashbrook, Sharon E.'
'Athukorala Arachchige, Kasun S.'
'Cordes, David B.'
'Slawin, Alexandra M. Z.'
'Beckmann, Jens'
'Woollins, J. Derek'

_publ_section_title
;
 Peri-Substituted Phosphorus-Tellurium Systems-An Experimental and
 Theoretical Investigation of the P&#x00B7;&#x00B7;&#x00B7;Te
 through-Space Interaction.
;
_journal_issue 5
_journal_name_full 'Inorganic chemistry'
_journal_page_first 2435
_journal_paper_doi 10.1021/ic503056z
_journal_volume 54
_journal_year 2015
_chemical_formula_moiety 'C29 H33 O0.5 P Te'
_chemical_formula_sum 'C29 H33 O0.5 P Te'
_chemical_formula_weight 548.15
_space_group_IT_number 2
_symmetry_cell_setting triclinic
_symmetry_Int_Tables_number 2
_symmetry_space_group_name_Hall '-P 1'
_symmetry_space_group_name_H-M 'P -1'
_atom_sites_solution_hydrogens geom
_atom_sites_solution_primary direct
_atom_sites_solution_secondary difmap
_cell_angle_alpha 105.000(9)
_cell_angle_beta 97.000(10)
_cell_angle_gamma 92.000(11)
_cell_formula_units_Z 2
_cell_length_a 9.030(3)
_cell_length_b 12.060(4)
_cell_length_c 13.390(4)
_cell_measurement_reflns_used 10518
_cell_measurement_temperature 125
_cell_measurement_theta_max 25.40
_cell_measurement_theta_min 2.60
_cell_volume 1394.6(8)
_computing_cell_refinement 'CrystalClear-SM Expert 3.1 b26'
_computing_data_collection 'CrystalClear-SM Expert 3.1 b26 (Rigaku, 20112)'
_computing_data_reduction 'CrystalClear-SM Expert 3.1 b26'
_computing_molecular_graphics 'CrystalStructure 4.1'
_computing_publication_material 'CrystalStructure 4.1 (Rigaku, 2013)'
_computing_structure_refinement 'SHELXL97 (Sheldrick, 2008)'
_computing_structure_solution 'DIRDIF99-PATTY (Gould, et al., 1999)'
_diffrn_ambient_temperature 125
_diffrn_detector_area_resol_mean 14.222
_diffrn_measured_fraction_theta_full 0.991
_diffrn_measured_fraction_theta_max 0.991
_diffrn_measurement_device_type 'Rigaku Saturn70'
_diffrn_measurement_method \w
_diffrn_radiation_type 'Mo K\a'
_diffrn_radiation_wavelength 0.71075
_diffrn_reflns_av_R_equivalents 0.0309
_diffrn_reflns_limit_h_max 10
_diffrn_reflns_limit_h_min -10
_diffrn_reflns_limit_k_max 14
_diffrn_reflns_limit_k_min -14
_diffrn_reflns_limit_l_max 15
_diffrn_reflns_limit_l_min -15
_diffrn_reflns_number 10569
_diffrn_reflns_theta_full 24.99
_diffrn_reflns_theta_max 24.99
_diffrn_reflns_theta_min 2.60
_diffrn_standards_number 0
_exptl_absorpt_coefficient_mu 1.139
_exptl_absorpt_correction_T_max 0.966
_exptl_absorpt_correction_T_min 0.764
_exptl_absorpt_correction_type multi-scan
_exptl_absorpt_process_details 'REQAB (Rigaku, 1998)'
_exptl_crystal_colour colorless
_exptl_crystal_density_diffrn 1.305
_exptl_crystal_density_method 'not measured'
_exptl_crystal_description plate
_exptl_crystal_F_000 556.00
_exptl_crystal_size_max 0.150
_exptl_crystal_size_mid 0.120
_exptl_crystal_size_min 0.030
_refine_diff_density_max 1.00
_refine_diff_density_min -0.82
_refine_ls_extinction_method none
_refine_ls_goodness_of_fit_ref 1.154
_refine_ls_hydrogen_treatment constr
_refine_ls_number_parameters 302
_refine_ls_number_reflns 4864
_refine_ls_number_restraints 0
_refine_ls_R_factor_gt 0.0360
_refine_ls_shift/su_max 0.042
_refine_ls_structure_factor_coef Fsqd
_refine_ls_weighting_details 'w = 1/[\s^2^(Fo^2^)+(0.0474P)^2^+4.2547P] where P=(Fo^2^+2Fc^2^)/3'
_refine_ls_weighting_scheme calc
_refine_ls_wR_factor_ref 0.1079
_reflns_number_gt 4436
_reflns_number_total 4864
_reflns_threshold_expression F^2^>2.0\s(F^2^)
_cod_data_source_file ic503056z_si_001.cif
_cod_data_source_block 4a
_cod_depositor_comments 'Adding full bibliography for 4342430--4342441.cif.'
_cod_database_code 4342433

loop_
_symmetry_equiv_pos_site_id
_symmetry_equiv_pos_as_xyz
1 +X,+Y,+Z
2 -X,-Y,-Z

loop_
_atom_site_label
_atom_site_type_symbol
_atom_site_fract_x
_atom_site_fract_y
_atom_site_fract_z
_atom_site_U_iso_or_equiv
_atom_site_adp_type
_atom_site_occupancy
_atom_site_site_symmetry_multiplicity
_atom_site_site_symmetry_order
_atom_site_calc_flag
_atom_site_refinement_flags
Te1 Te 0.16341(3) 0.24708(2) 0.09198(2) 0.01815(11) Uani 1 2 0 d .
P9 P 0.27502(12) 0.45843(9) 0.29120(8) 0.0183(2) Uani 1 2 0 d .
O1 O 0.407(3) 0.1069(19) 0.6464(17) 0.068(5) Uiso 0.25 2 0 d .
O2 O 0.3775(14) 0.0028(11) 0.6529(9) 0.023(3) Uiso 0.25 2 0 d .
C1 C 0.3687(5) 0.3182(4) 0.0609(3) 0.0166(8) Uani 1 2 0 d .
C2 C 0.4060(5) 0.2699(4) -0.0373(3) 0.0195(9) Uani 1 2 0 d .
C3 C 0.5417(5) 0.3005(4) -0.0686(3) 0.0207(9) Uani 1 2 0 d .
C4 C 0.6418(5) 0.3823(4) 0.0013(3) 0.0184(9) Uani 1 2 0 d .
C5 C 0.6043(5) 0.4349(4) 0.1010(3) 0.0176(8) Uani 1 2 0 d .
C6 C 0.7195(5) 0.5169(4) 0.1636(3) 0.0207(9) Uani 1 2 0 d .
C7 C 0.7008(5) 0.5774(4) 0.2627(3) 0.0245(10) Uani 1 2 0 d .
C8 C 0.5651(5) 0.5570(4) 0.2981(4) 0.0248(10) Uani 1 2 0 d .
C9 C 0.4489(5) 0.4767(4) 0.2394(3) 0.0195(9) Uani 1 2 0 d .
C10 C 0.4677(5) 0.4091(4) 0.1352(3) 0.0165(8) Uani 1 2 0 d .
C11 C 0.7962(5) 0.4312(4) -0.0060(4) 0.0216(9) Uani 1 2 0 d .
C12 C 0.8493(5) 0.5184(4) 0.1032(4) 0.0237(9) Uani 1 2 0 d .
C13 C 0.1662(5) 0.0826(4) -0.0230(3) 0.0183(8) Uani 1 2 0 d .
C14 C 0.2588(5) 0.0009(4) 0.0031(3) 0.0218(9) Uani 1 2 0 d .
C15 C 0.2580(5) -0.1066(4) -0.0698(4) 0.0251(10) Uani 1 2 0 d .
C16 C 0.1673(5) -0.1369(4) -0.1668(3) 0.0214(9) Uani 1 2 0 d .
C17 C 0.0741(5) -0.0548(4) -0.1898(3) 0.0214(9) Uani 1 2 0 d .
C18 C 0.0710(5) 0.0534(4) -0.1195(3) 0.0187(8) Uani 1 2 0 d .
C19 C 0.3616(6) 0.0256(4) 0.1066(4) 0.0338(11) Uani 1 2 0 d .
C20 C 0.1701(6) -0.2540(4) -0.2442(4) 0.0287(10) Uani 1 2 0 d .
C21 C -0.0317(6) 0.1379(4) -0.1524(4) 0.0306(11) Uani 1 2 0 d .
C22 C 0.3366(5) 0.3855(4) 0.3952(3) 0.0236(9) Uani 1 2 0 d .
C23 C 0.2017(6) 0.3199(5) 0.4165(4) 0.0338(11) Uani 1 2 0 d .
C24 C 0.4578(6) 0.3041(4) 0.3662(4) 0.0305(11) Uani 1 2 0 d .
C25 C 0.2527(5) 0.6080(4) 0.3718(3) 0.0232(9) Uani 1 2 0 d .
C26 C 0.1247(6) 0.6063(5) 0.4363(4) 0.0353(12) Uani 1 2 0 d .
C27 C 0.2209(6) 0.6860(4) 0.3007(4) 0.0340(11) Uani 1 2 0 d .
C28 C 0.255(4) -0.055(2) 0.566(2) 0.048(6) Uiso 0.25 2 0 d .
C29 C 0.233(2) 0.0372(17) 0.5018(15) 0.029(4) Uiso 0.25 2 0 d .
C30 C 0.323(3) 0.112(2) 0.6601(18) 0.039(5) Uiso 0.25 2 0 d .
C31 C 0.316(3) -0.0738(18) 0.5497(17) 0.030(5) Uiso 0.25 2 0 d .
C32 C 0.373(2) 0.1230(16) 0.5498(15) 0.022(4) Uiso 0.25 2 0 d .
C33 C 0.186(2) 0.0887(18) 0.5797(16) 0.034(4) Uiso 0.25 2 0 d .
C34 C 0.187(3) -0.028(2) 0.542(2) 0.049(6) Uiso 0.25 2 0 d .
C35 C 0.313(3) 0.131(2) 0.565(2) 0.045(6) Uiso 0.25 2 0 d .
H2 H 0.33761 0.21402 -0.08564 0.0234 Uiso 1 2 0 calc R
H3 H 0.56418 0.26558 -0.13665 0.0248 Uiso 1 2 0 calc R
H7 H 0.77689 0.63102 0.30577 0.0294 Uiso 1 2 0 calc R
H8 H 0.55046 0.60006 0.36593 0.0297 Uiso 1 2 0 calc R
H11A H 0.79153 0.47094 -0.06222 0.0259 Uiso 1 2 0 calc R
H11B H 0.86579 0.36908 -0.0206 0.0259 Uiso 1 2 0 calc R
H12A H 0.93999 0.49353 0.13851 0.0284 Uiso 1 2 0 calc R
H12B H 0.8715 0.59649 0.0954 0.0284 Uiso 1 2 0 calc R
H15 H 0.32227 -0.16149 -0.05253 0.0301 Uiso 1 2 0 calc R
H17 H 0.01087 -0.07256 -0.25474 0.0257 Uiso 1 2 0 calc R
H19A H 0.3017 0.04396 0.16426 0.0405 Uiso 1 2 0 calc R
H19B H 0.43253 0.09105 0.11228 0.0405 Uiso 1 2 0 calc R
H19C H 0.41666 -0.04229 0.10964 0.0405 Uiso 1 2 0 calc R
H20A H 0.19988 -0.24364 -0.30931 0.0344 Uiso 1 2 0 calc R
H20B H 0.07029 -0.29388 -0.25836 0.0344 Uiso 1 2 0 calc R
H20C H 0.24197 -0.29988 -0.21453 0.0344 Uiso 1 2 0 calc R
H21A H -0.13521 0.10494 -0.16616 0.0367 Uiso 1 2 0 calc R
H21B H -0.00322 0.15394 -0.2159 0.0367 Uiso 1 2 0 calc R
H21C H -0.02304 0.20965 -0.09651 0.0367 Uiso 1 2 0 calc R
H22 H 0.37653 0.44586 0.46048 0.0284 Uiso 1 2 0 calc R
H23A H 0.23189 0.28568 0.47409 0.0406 Uiso 1 2 0 calc R
H23B H 0.16291 0.25884 0.35374 0.0406 Uiso 1 2 0 calc R
H23C H 0.12366 0.37288 0.43533 0.0406 Uiso 1 2 0 calc R
H24A H 0.4194 0.24298 0.30341 0.0366 Uiso 1 2 0 calc R
H24B H 0.48809 0.26994 0.42383 0.0366 Uiso 1 2 0 calc R
H24C H 0.54424 0.34659 0.35265 0.0366 Uiso 1 2 0 calc R
H25 H 0.34754 0.63746 0.41991 0.0279 Uiso 1 2 0 calc R
H26A H 0.0314 0.5777 0.38951 0.0423 Uiso 1 2 0 calc R
H26B H 0.11432 0.68436 0.4787 0.0423 Uiso 1 2 0 calc R
H26C H 0.14622 0.55561 0.48214 0.0423 Uiso 1 2 0 calc R
H27A H 0.21076 0.76428 0.34279 0.0408 Uiso 1 2 0 calc R
H27B H 0.12782 0.65766 0.25356 0.0408 Uiso 1 2 0 calc R
H27C H 0.30352 0.68662 0.25963 0.0408 Uiso 1 2 0 calc R

loop_
_atom_site_aniso_label
_atom_site_aniso_U_11
_atom_site_aniso_U_22
_atom_site_aniso_U_33
_atom_site_aniso_U_12
_atom_site_aniso_U_13
_atom_site_aniso_U_23
Te1 0.01550(16) 0.01875(17) 0.01977(17) -0.00250(10) 0.00376(11) 0.00421(11)
P9 0.0173(5) 0.0216(6) 0.0152(5) -0.0017(4) 0.0035(4) 0.0035(4)
C1 0.015(2) 0.019(2) 0.019(2) 0.0020(16) 0.0028(16) 0.0084(17)
C2 0.019(2) 0.019(2) 0.021(2) -0.0010(17) 0.0017(17) 0.0061(17)
C3 0.023(2) 0.021(2) 0.019(2) 0.0020(18) 0.0085(18) 0.0051(17)
C4 0.018(2) 0.019(2) 0.022(2) 0.0034(17) 0.0069(17) 0.0104(17)
C5 0.015(2) 0.019(2) 0.022(2) 0.0043(16) 0.0037(17) 0.0091(17)
C6 0.016(2) 0.022(2) 0.026(2) -0.0005(17) 0.0024(17) 0.0108(18)
C7 0.019(2) 0.029(2) 0.022(2) -0.0086(18) -0.0011(18) 0.0035(19)
C8 0.023(2) 0.029(2) 0.019(2) -0.0030(19) 0.0034(18) 0.0023(18)
C9 0.019(2) 0.022(2) 0.018(2) 0.0009(17) 0.0028(17) 0.0067(17)
C10 0.015(2) 0.018(2) 0.019(2) 0.0015(16) 0.0031(16) 0.0081(16)
C11 0.017(2) 0.022(2) 0.029(2) 0.0016(17) 0.0099(18) 0.0093(18)
C12 0.018(2) 0.027(2) 0.028(2) -0.0016(18) 0.0060(18) 0.0088(19)
C13 0.018(2) 0.017(2) 0.021(2) -0.0021(16) 0.0058(17) 0.0053(17)
C14 0.021(2) 0.022(2) 0.023(2) 0.0002(18) 0.0019(18) 0.0069(18)
C15 0.021(2) 0.025(2) 0.030(2) 0.0029(18) 0.0029(19) 0.0092(19)
C16 0.023(2) 0.019(2) 0.024(2) 0.0010(17) 0.0081(18) 0.0062(18)
C17 0.021(2) 0.023(2) 0.020(2) -0.0024(18) 0.0005(17) 0.0076(18)
C18 0.016(2) 0.017(2) 0.023(2) -0.0004(16) 0.0038(17) 0.0060(17)
C19 0.037(3) 0.026(3) 0.033(3) 0.006(2) -0.008(2) 0.004(2)
C20 0.029(3) 0.026(2) 0.030(3) 0.006(2) 0.007(2) 0.004(2)
C21 0.033(3) 0.024(2) 0.030(3) 0.003(2) -0.006(2) 0.004(2)
C22 0.022(2) 0.030(2) 0.019(2) -0.0031(19) 0.0023(18) 0.0079(18)
C23 0.036(3) 0.039(3) 0.031(3) -0.003(2) 0.007(2) 0.017(2)
C24 0.030(3) 0.033(3) 0.029(3) 0.007(2) 0.002(2) 0.010(2)
C25 0.026(2) 0.024(2) 0.019(2) 0.0010(18) 0.0061(18) 0.0015(18)
C26 0.036(3) 0.037(3) 0.032(3) 0.007(2) 0.016(2) 0.003(2)
C27 0.048(3) 0.024(3) 0.031(3) 0.006(2) 0.011(2) 0.006(2)

loop_
_atom_type_symbol
_atom_type_description
_atom_type_scat_dispersion_real
_atom_type_scat_dispersion_imag
_atom_type_scat_source
C C 0.0033 0.0016
;
International Tables for Crystallography
(1992, Vol. C, Tables 4.2.6.8 and 6.1.1.4)
;
H H 0.0000 0.0000
;
International Tables for Crystallography
(1992, Vol. C, Table 6.1.1.4)
;
P P 0.1023 0.0942
;
International Tables for Crystallography
(1992, Vol. C, Tables 4.2.6.8 and 6.1.1.4)
;
Te Te -0.5308 1.6751
;
International Tables for Crystallography
(1992, Vol. C, Tables 4.2.6.8 and 6.1.1.4)
;
O O 0.0106 0.0060
;
International Tables for Crystallography
(1992, Vol. C, Tables 4.2.6.8 and 6.1.1.4)
;

loop_
_geom_angle_atom_site_label_1
_geom_angle_atom_site_label_2
_geom_angle_atom_site_label_3
_geom_angle
_geom_angle_publ_flag
C1 Te1 C13 95.02(16) yes
C9 P9 C22 101.8(2) yes
C9 P9 C25 102.3(2) yes
C22 P9 C25 101.2(2) yes
O2 O1 C30 80(3) yes
O2 O1 C32 115.1(16) yes
O2 O1 C35 111.3(18) yes
C30 O1 C32 95(3) yes
C30 O1 C35 70(3) yes
C32 O1 C35 25.4(16) yes
O1 O2 C28 108.6(18) yes
O1 O2 C30 34.2(15) yes
O1 O2 C31 110.9(16) yes
C28 O2 C30 92.4(16) yes
C28 O2 C31 24.9(15) yes
C30 O2 C31 108.1(15) yes
Te1 C1 C2 114.8(3) yes
Te1 C1 C10 125.1(3) yes
C2 C1 C10 120.1(4) yes
C1 C2 C3 122.5(3) yes
C2 C3 C4 119.1(4) yes
C3 C4 C5 119.4(4) yes
C3 C4 C11 132.3(4) yes
C5 C4 C11 108.3(3) yes
C4 C5 C6 112.4(4) yes
C4 C5 C10 123.6(3) yes
C6 C5 C10 123.9(4) yes
C5 C6 C7 120.2(4) yes
C5 C6 C12 109.1(4) yes
C7 C6 C12 130.7(4) yes
C6 C7 C8 117.5(4) yes
C7 C8 C9 124.2(4) yes
P9 C9 C8 120.9(3) yes
P9 C9 C10 119.7(3) yes
C8 C9 C10 119.3(4) yes
C1 C10 C5 115.1(4) yes
C1 C10 C9 130.2(4) yes
C5 C10 C9 114.7(3) yes
C4 C11 C12 105.7(4) yes
C6 C12 C11 104.5(3) yes
Te1 C13 C14 118.2(3) yes
Te1 C13 C18 122.3(3) yes
C14 C13 C18 119.4(4) yes
C13 C14 C15 118.4(4) yes
C13 C14 C19 122.2(4) yes
C15 C14 C19 119.4(4) yes
C14 C15 C16 123.4(4) yes
C15 C16 C17 117.0(4) yes
C15 C16 C20 121.8(4) yes
C17 C16 C20 121.2(4) yes
C16 C17 C18 121.7(4) yes
C13 C18 C17 120.2(4) yes
C13 C18 C21 122.0(4) yes
C17 C18 C21 117.8(4) yes
P9 C22 C23 109.1(3) yes
P9 C22 C24 112.7(3) yes
C23 C22 C24 109.7(4) yes
P9 C25 C26 109.9(3) yes
P9 C25 C27 109.5(3) yes
C26 C25 C27 110.0(4) yes
O2 C28 C29 102.7(19) yes
O2 C28 C31 75(3) yes
O2 C28 C33 86.2(15) yes
O2 C28 C34 129(3) yes
C29 C28 C31 97(4) yes
C29 C28 C33 40.4(12) yes
C29 C28 C34 44(3) yes
C31 C28 C33 128(4) yes
C31 C28 C34 133(6) yes
C33 C28 C34 43(2) yes
C28 C29 C31 21.1(15) yes
C28 C29 C32 101.5(17) yes
C28 C29 C33 81(2) yes
C28 C29 C34 28.1(19) yes
C28 C29 C35 102(2) yes
C31 C29 C32 91.9(14) yes
C31 C29 C33 98.6(19) yes
C31 C29 C34 47.5(18) yes
C31 C29 C35 100.7(18) yes
C32 C29 C33 82.3(15) yes
C32 C29 C34 124(2) yes
C32 C29 C35 22.4(15) yes
C33 C29 C34 71(2) yes
C33 C29 C35 60.9(18) yes
C34 C29 C35 116(2) yes
O1 C30 O2 66(2) yes
O1 C30 C32 56(2) yes
O1 C30 C33 124(3) yes
O1 C30 C35 76(3) yes
O2 C30 C32 95.0(16) yes
O2 C30 C33 104.1(16) yes
O2 C30 C35 108.2(19) yes
C32 C30 C33 71.8(15) yes
C32 C30 C35 20.6(15) yes
C33 C30 C35 54.0(18) yes
O2 C31 C28 80(3) yes
O2 C31 C29 94.9(13) yes
O2 C31 C34 96.7(17) yes
C28 C31 C29 62(4) yes
C28 C31 C34 26(3) yes
C29 C31 C34 40.4(17) yes
O1 C32 C29 103.0(18) yes
O1 C32 C30 29.3(14) yes
O1 C32 C33 78.8(16) yes
O1 C32 C35 80(4) yes
C29 C32 C30 83.1(15) yes
C29 C32 C33 40.2(11) yes
C29 C32 C35 58(3) yes
C30 C32 C33 50.9(12) yes
C30 C32 C35 51(3) yes
C33 C32 C35 22(3) yes
C28 C33 C29 58.3(17) yes
C28 C33 C30 77.3(16) yes
C28 C33 C32 83.0(15) yes
C28 C33 C34 22.8(15) yes
C28 C33 C35 92(2) yes
C29 C33 C30 102.7(19) yes
C29 C33 C32 57.5(14) yes
C29 C33 C34 52.9(18) yes
C29 C33 C35 65.4(18) yes
C30 C33 C32 57.3(14) yes
C30 C33 C34 100(2) yes
C30 C33 C35 56.5(18) yes
C32 C33 C34 96.1(18) yes
C32 C33 C35 9.9(13) yes
C34 C33 C35 106(2) yes
C28 C34 C29 108(4) yes
C28 C34 C31 21(3) yes
C28 C34 C33 114(3) yes
C29 C34 C31 92(2) yes
C29 C34 C33 56.2(18) yes
C31 C34 C33 118(2) yes
O1 C35 C29 113(2) yes
O1 C35 C30 34.1(16) yes
O1 C35 C32 74(3) yes
O1 C35 C33 100(2) yes
C29 C35 C30 104(2) yes
C29 C35 C32 99(3) yes
C29 C35 C33 53.8(16) yes
C30 C35 C32 108(4) yes
C30 C35 C33 69(2) yes
C32 C35 C33 148(4) yes
C1 C2 H2 118.769 no
C3 C2 H2 118.764 no
C2 C3 H3 120.444 no
C4 C3 H3 120.446 no
C6 C7 H7 121.249 no
C8 C7 H7 121.242 no
C7 C8 H8 117.894 no
C9 C8 H8 117.890 no
C4 C11 H11A 110.600 no
C4 C11 H11B 110.597 no
C12 C11 H11A 110.600 no
C12 C11 H11B 110.602 no
H11A C11 H11B 108.735 no
C6 C12 H12A 110.848 no
C6 C12 H12B 110.857 no
C11 C12 H12A 110.849 no
C11 C12 H12B 110.853 no
H12A C12 H12B 108.902 no
C14 C15 H15 118.321 no
C16 C15 H15 118.324 no
C16 C17 H17 119.171 no
C18 C17 H17 119.171 no
C14 C19 H19A 109.471 no
C14 C19 H19B 109.477 no
C14 C19 H19C 109.470 no
H19A C19 H19B 109.466 no
H19A C19 H19C 109.473 no
H19B C19 H19C 109.469 no
C16 C20 H20A 109.471 no
C16 C20 H20B 109.472 no
C16 C20 H20C 109.475 no
H20A C20 H20B 109.466 no
H20A C20 H20C 109.467 no
H20B C20 H20C 109.475 no
C18 C21 H21A 109.464 no
C18 C21 H21B 109.475 no
C18 C21 H21C 109.469 no
H21A C21 H21B 109.474 no
H21A C21 H21C 109.469 no
H21B C21 H21C 109.477 no
P9 C22 H22 108.436 no
C23 C22 H22 108.429 no
C24 C22 H22 108.426 no
C22 C23 H23A 109.476 no
C22 C23 H23B 109.468 no
C22 C23 H23C 109.467 no
H23A C23 H23B 109.471 no
H23A C23 H23C 109.474 no
H23B C23 H23C 109.471 no
C22 C24 H24A 109.473 no
C22 C24 H24B 109.475 no
C22 C24 H24C 109.470 no
H24A C24 H24B 109.472 no
H24A C24 H24C 109.465 no
H24B C24 H24C 109.472 no
P9 C25 H25 109.150 no
C26 C25 H25 109.144 no
C27 C25 H25 109.158 no
C25 C26 H26A 109.473 no
C25 C26 H26B 109.477 no
C25 C26 H26C 109.470 no
H26A C26 H26B 109.473 no
H26A C26 H26C 109.468 no
H26B C26 H26C 109.466 no
C25 C27 H27A 109.468 no
C25 C27 H27B 109.473 no
C25 C27 H27C 109.467 no
H27A C27 H27B 109.474 no
H27A C27 H27C 109.468 no
H27B C27 H27C 109.477 no

loop_
_geom_bond_atom_site_label_1
_geom_bond_atom_site_label_2
_geom_bond_distance
_geom_bond_publ_flag
Te1 C1 2.146(4) yes
Te1 C13 2.177(4) yes
P9 C9 1.821(5) yes
P9 C22 1.871(5) yes
P9 C25 1.878(4) yes
O1 O2 1.30(3) yes
O1 C30 0.80(4) yes
O1 C32 1.36(3) yes
O1 C35 1.39(4) yes
O2 C28 1.51(3) yes
O2 C30 1.40(3) yes
O2 C31 1.48(2) yes
C1 C2 1.381(6) yes
C1 C10 1.463(5) yes
C2 C3 1.409(6) yes
C3 C4 1.385(5) yes
C4 C5 1.409(6) yes
C4 C11 1.519(6) yes
C5 C6 1.432(5) yes
C5 C10 1.418(6) yes
C6 C7 1.372(6) yes
C6 C12 1.506(7) yes
C7 C8 1.402(7) yes
C8 C9 1.411(6) yes
C9 C10 1.455(6) yes
C11 C12 1.572(6) yes
C13 C14 1.399(7) yes
C13 C18 1.415(6) yes
C14 C15 1.406(6) yes
C14 C19 1.524(7) yes
C15 C16 1.402(6) yes
C16 C17 1.391(7) yes
C16 C20 1.523(6) yes
C17 C18 1.400(6) yes
C18 C21 1.515(7) yes
C22 C23 1.525(7) yes
C22 C24 1.515(7) yes
C25 C26 1.528(8) yes
C25 C27 1.514(8) yes
C28 C29 1.58(4) yes
C28 C31 0.65(4) yes
C28 C33 1.83(4) yes
C28 C34 0.78(4) yes
C29 C31 1.78(3) yes
C29 C32 1.57(3) yes
C29 C33 1.20(3) yes
C29 C34 1.15(4) yes
C29 C35 1.35(3) yes
C30 C32 1.63(3) yes
C30 C33 1.51(3) yes
C30 C35 1.34(4) yes
C31 C34 1.31(4) yes
C32 C33 1.84(3) yes
C32 C35 0.60(4) yes
C33 C34 1.37(3) yes
C33 C35 1.30(4) yes
C2 H2 0.950 no
C3 H3 0.950 no
C7 H7 0.950 no
C8 H8 0.950 no
C11 H11A 0.990 no
C11 H11B 0.990 no
C12 H12A 0.990 no
C12 H12B 0.990 no
C15 H15 0.950 no
C17 H17 0.950 no
C19 H19A 0.980 no
C19 H19B 0.980 no
C19 H19C 0.980 no
C20 H20A 0.980 no
C20 H20B 0.980 no
C20 H20C 0.980 no
C21 H21A 0.980 no
C21 H21B 0.980 no
C21 H21C 0.980 no
C22 H22 1.000 no
C23 H23A 0.980 no
C23 H23B 0.980 no
C23 H23C 0.980 no
C24 H24A 0.980 no
C24 H24B 0.980 no
C24 H24C 0.980 no
C25 H25 1.000 no
C26 H26A 0.980 no
C26 H26B 0.980 no
C26 H26C 0.980 no
C27 H27A 0.980 no
C27 H27B 0.980 no
C27 H27C 0.980 no

loop_
_geom_contact_atom_site_label_1
_geom_contact_atom_site_label_2
_geom_contact_distance
_geom_contact_publ_flag
_geom_contact_site_symmetry_2
Te1 P9 3.2053(12) no .
Te1 C19 3.300(5) no .
Te1 C21 3.428(5) no .
P9 C1 3.334(4) no .
O1 C34 2.54(3) no .
C1 C4 2.825(6) no .
C2 C5 2.762(5) no .
C2 C13 3.132(6) no .
C3 C10 2.874(6) no .
C5 C8 2.740(6) no .
C6 C9 2.830(6) no .
C7 C10 2.914(5) no .
C8 C22 3.460(7) no .
C8 C24 3.539(8) no .
C8 C25 3.130(7) no .
C8 C27 3.524(7) no .
C9 C24 3.005(8) no .
C9 C27 3.315(7) no .
C13 C16 2.843(5) no .
C14 C17 2.807(6) no .
C15 C18 2.762(7) no .
C22 C26 3.302(7) no .
C23 C26 3.496(8) no .
Te1 C16 3.582(5) no 2_555
C2 C6 3.570(7) no 2_665
C4 C5 3.583(6) no 2_665
C4 C10 3.573(7) no 2_665
C5 C4 3.583(6) no 2_665
C6 C2 3.570(7) no 2_665
C10 C4 3.573(7) no 2_665
C16 Te1 3.582(5) no 2_555
C23 C35 3.49(3) no .
C31 C32 3.26(3) no 2_656
C32 C31 3.26(3) no 2_656
C33 C34 3.52(3) no 2_556
C34 C33 3.52(3) no 2_556
C34 C34 3.57(4) no 2_556
C35 C23 3.49(3) no .
Te1 H2 2.9588 no .
Te1 H19A 3.1053 no .
Te1 H19B 3.1533 no .
Te1 H21C 2.7803 no .
Te1 H23B 3.4715 no .
Te1 H24A 3.4418 no .
P9 H8 2.8839 no .
P9 H23B 2.9326 no .
P9 H23C 2.8692 no .
P9 H24A 2.9803 no .
P9 H24C 2.9533 no .
P9 H26A 2.9305 no .
P9 H26C 2.9209 no .
P9 H27B 2.9121 no .
P9 H27C 2.8979 no .
C1 H3 3.2962 no .
C1 H19B 3.0491 no .
C1 H24A 3.5727 no .
C2 H19B 3.2986 no .
C3 H11A 2.9767 no .
C3 H11B 2.9598 no .
C4 H2 3.2596 no .
C4 H12A 3.1133 no .
C4 H12B 3.1414 no .
C5 H3 3.2756 no .
C5 H7 3.2995 no .
C5 H11A 3.0274 no .
C5 H11B 3.0424 no .
C5 H12A 3.0393 no .
C5 H12B 3.0688 no .
C6 H8 3.2221 no .
C6 H11A 3.0844 no .
C6 H11B 3.1127 no .
C7 H12A 2.9346 no .
C7 H12B 2.9215 no .
C8 H22 3.4172 no .
C8 H24C 2.8229 no .
C8 H25 2.7492 no .
C8 H27C 2.9440 no .
C9 H7 3.3380 no .
C9 H22 3.2181 no .
C9 H24A 3.1628 no .
C9 H24C 2.5515 no .
C9 H25 2.9462 no .
C9 H27C 2.8588 no .
C10 H2 3.3197 no .
C10 H8 3.3226 no .
C10 H24A 3.4337 no .
C10 H24C 3.1944 no .
C11 H3 2.9062 no .
C12 H7 2.8666 no .
C13 H2 2.5382 no .
C13 H15 3.2604 no .
C13 H17 3.2934 no .
C13 H19A 2.8106 no .
C13 H19B 2.8109 no .
C13 H19C 3.3439 no .
C13 H21A 3.1940 no .
C13 H21B 3.1670 no .
C13 H21C 2.6058 no .
C14 H2 3.1911 no .
C15 H17 3.2437 no .
C15 H19A 3.1591 no .
C15 H19B 3.1468 no .
C15 H19C 2.5588 no .
C15 H20A 3.1742 no .
C15 H20B 3.1760 no .
C15 H20C 2.6037 no .
C17 H15 3.2368 no .
C17 H20A 2.7887 no .
C17 H20B 2.7880 no .
C17 H20C 3.3276 no .
C17 H21A 2.7325 no .
C17 H21B 2.7324 no .
C17 H21C 3.3015 no .
C18 H2 2.9511 no .
C19 H15 2.6508 no .
C19 H24A 3.1757 no .
C20 H15 2.6959 no .
C20 H17 2.6845 no .
C21 H2 3.3758 no .
C21 H17 2.6202 no .
C22 H8 3.3072 no .
C22 H25 2.9667 no .
C22 H26C 2.8313 no .
C23 H24A 2.6725 no .
C23 H24B 2.6715 no .
C23 H24C 3.3345 no .
C23 H26A 3.5979 no .
C23 H26C 2.8320 no .
C24 H23A 2.6737 no .
C24 H23B 2.6754 no .
C24 H23C 3.3325 no .
C25 H8 2.7034 no .
C25 H22 2.7409 no .
C25 H23C 3.3734 no .
C26 H22 3.0773 no .
C26 H23C 2.8108 no .
C26 H27A 2.6783 no .
C26 H27B 2.6785 no .
C26 H27C 3.3396 no .
C27 H8 3.2779 no .
C27 H26A 2.6821 no .
C27 H26B 2.6817 no .
C27 H26C 3.3370 no .
H2 H3 2.3475 no .
H2 H19B 3.3951 no .
H2 H21B 3.3047 no .
H2 H21C 3.2401 no .
H3 H11A 3.0349 no .
H3 H11B 3.0195 no .
H7 H8 2.3394 no .
H7 H12A 2.9978 no .
H7 H12B 2.9736 no .
H8 H22 3.0046 no .
H8 H24C 3.0139 no .
H8 H25 2.0725 no .
H8 H27C 2.8716 no .
H11A H12A 2.7951 no .
H11A H12B 2.2730 no .
H11B H12A 2.2731 no .
H11B H12B 2.7753 no .
H15 H19A 3.3227 no .
H15 H19B 3.3032 no .
H15 H19C 2.3143 no .
H15 H20A 3.3554 no .
H15 H20B 3.3560 no .
H15 H20C 2.3822 no .
H17 H20A 2.7337 no .
H17 H20B 2.7302 no .
H17 H21A 2.6445 no .
H17 H21B 2.6558 no .
H17 H21C 3.5587 no .
H19A H23B 3.5102 no .
H19A H24A 2.7178 no .
H19B H24A 2.7537 no .
H22 H23A 2.3527 no .
H22 H23B 2.8647 no .
H22 H23C 2.3708 no .
H22 H24A 2.8567 no .
H22 H24B 2.3426 no .
H22 H24C 2.3614 no .
H22 H25 2.5220 no .
H22 H26C 2.5103 no .
H23A H24A 2.9581 no .
H23A H24B 2.4870 no .
H23A H24C 3.5680 no .
H23A H26C 3.3499 no .
H23B H24A 2.4899 no .
H23B H24B 2.9592 no .
H23B H24C 3.5697 no .
H23B H26C 3.5642 no .
H23C H24A 3.5659 no .
H23C H24B 3.5643 no .
H23C H26A 2.8241 no .
H23C H26C 2.1245 no .
H25 H26A 2.8733 no .
H25 H26B 2.3731 no .
H25 H26C 2.3756 no .
H25 H27A 2.3600 no .
H25 H27B 2.8626 no .
H25 H27C 2.3628 no .
H26A H27A 2.9663 no .
H26A H27B 2.4976 no .
H26A H27C 3.5759 no .
H26B H27A 2.4970 no .
H26B H27B 2.9659 no .
H26B H27C 3.5754 no .
H26C H27A 3.5704 no .
H26C H27B 3.5708 no .
Te1 H11A 3.5402 no 2_665
Te1 H11B 3.4780 no 1_455
Te1 H12B 3.5004 no 2_665
Te1 H20B 3.2114 no 2_555
P9 H11A 3.3802 no 2_665
P9 H12A 3.5414 no 1_455
P9 H20B 3.5548 no 2_555
O1 H3 3.1693 no 1_556
O1 H7 3.5684 no 2_666
O1 H8 3.5895 no 2_666
O1 H27C 3.4262 no 2_666
O2 H19C 3.3915 no 2_656
O2 H20A 3.5078 no 1_556
O2 H24B 3.4901 no 2_656
C1 H11A 2.9668 no 2_665
C1 H12B 3.2110 no 2_665
C1 H15 3.4212 no 2_655
C2 H12B 3.1518 no 2_665
C2 H15 3.0818 no 2_655
C2 H19C 3.2169 no 2_655
C3 H15 2.8313 no 2_655
C3 H19C 3.0643 no 2_655
C3 H27C 3.0961 no 2_665
C4 H15 2.9354 no 2_655
C4 H20C 3.3241 no 2_655
C4 H27C 3.4773 no 2_665
C5 H15 3.2989 no 2_655
C5 H20C 2.7955 no 2_655
C6 H20C 2.8914 no 2_655
C7 H20C 3.3114 no 2_655
C7 H23A 3.4511 no 2_666
C7 H26A 3.2487 no 1_655
C8 H3 3.5450 no 2_665
C8 H20C 3.5997 no 2_655
C8 H22 3.2209 no 2_666
C8 H23A 3.4153 no 2_666
C9 H11A 3.2182 no 2_665
C9 H20C 3.5666 no 2_655
C10 H11A 2.9899 no 2_665
C10 H15 3.5966 no 2_655
C10 H20C 3.1657 no 2_655
C11 H12A 3.3708 no 2_765
C11 H12B 3.3595 no 2_765
C11 H21C 3.2217 no 1_655
C11 H27B 3.3729 no 2_665
C11 H27C 3.3217 no 2_665
C12 H11A 3.3578 no 2_765
C12 H11B 3.3026 no 2_765
C12 H20C 3.4686 no 2_655
C12 H27B 3.1493 no 1_655
C14 H19B 3.4296 no 2_655
C14 H19C 3.5328 no 2_655
C14 H21A 3.0951 no 2_555
C15 H19B 2.9277 no 2_655
C15 H19C 3.5560 no 2_655
C15 H21A 3.4699 no 2_555
C16 H19B 3.5928 no 2_655
C17 H19A 3.4550 no 2_555
C17 H23B 3.3385 no 2_555
C18 H19A 3.4544 no 2_555
C19 H15 3.4854 no 2_655
C19 H21A 2.8493 no 2_555
C20 H23B 3.1729 no 2_555
C20 H23C 3.4387 no 2_555
C20 H24C 3.2072 no 2_655
C20 H26B 3.5593 no 1_544
C21 H11B 3.1265 no 1_455
C21 H12B 3.3278 no 2_665
C21 H19A 3.1836 no 2_555
C21 H27A 3.3448 no 2_565
C21 H27B 3.2024 no 2_565
C22 H8 3.1951 no 2_666
C22 H22 3.3106 no 2_666
C23 H7 3.5910 no 2_666
C23 H8 3.3515 no 2_666
C23 H17 3.5375 no 2_555
C23 H20B 2.9916 no 2_555
C23 H26A 3.5437 no 2_566
C23 H26B 3.3345 no 2_566
C24 H8 3.4829 no 2_666
C24 H20A 3.3335 no 2_655
C24 H20C 3.5746 no 2_655
C24 H22 3.4548 no 2_666
C24 H25 3.0709 no 2_666
C25 H24B 3.3536 no 2_666
C26 H7 3.4650 no 1_455
C26 H20A 3.3908 no 1_566
C26 H23C 2.9667 no 2_566
C26 H26C 3.5226 no 2_566
C27 H3 3.2487 no 2_665
C27 H11A 3.2495 no 2_665
C27 H12A 3.4893 no 1_455
C27 H21A 3.5137 no 2_565
C27 H21B 3.1198 no 2_565
C28 H17 3.4877 no 1_556
C28 H20A 3.2078 no 1_556
C28 H24B 3.5570 no 2_656
C28 H26B 3.2138 no 1_545
C28 H27A 3.1849 no 1_545
C29 H23A 3.1131 no .
C29 H27A 3.4106 no 1_545
C30 H2 3.2919 no 1_556
C30 H3 3.3537 no 1_556
C30 H7 3.1937 no 2_666
C30 H21B 3.5436 no 1_556
C31 H20A 3.3455 no 1_556
C31 H24B 3.0708 no 2_656
C31 H25 3.5054 no 1_545
C31 H26B 3.2400 no 1_545
C31 H27A 2.9699 no 1_545
C32 H7 3.5116 no 2_666
C32 H8 3.2564 no 2_666
C32 H23A 2.7195 no .
C32 H24B 2.9843 no .
C33 H7 3.3170 no 2_666
C33 H21B 3.3377 no 1_556
C33 H23A 3.1032 no .
C34 H17 3.4601 no 1_556
C34 H26B 3.3713 no 1_545
C34 H27A 3.1869 no 1_545
C35 H7 3.1322 no 2_666
C35 H8 3.2805 no 2_666
C35 H23A 2.5615 no .
C35 H24B 3.3260 no .
H2 C30 3.2919 no 1_554
H2 H12B 3.0333 no 2_665
H2 H15 3.5517 no 2_655
H2 H19C 3.0767 no 2_655
H3 O1 3.1693 no 1_554
H3 C8 3.5450 no 2_665
H3 C27 3.2487 no 2_665
H3 C30 3.3537 no 1_554
H3 H15 3.1854 no 2_655
H3 H19C 2.8167 no 2_655
H3 H21A 3.3927 no 1_655
H3 H27A 3.5753 no 2_665
H3 H27B 3.5601 no 2_665
H3 H27C 2.3225 no 2_665
H7 O1 3.5684 no 2_666
H7 C23 3.5910 no 2_666
H7 C26 3.4650 no 1_655
H7 C30 3.1937 no 2_666
H7 C32 3.5116 no 2_666
H7 C33 3.3170 no 2_666
H7 C35 3.1322 no 2_666
H7 H23A 2.8695 no 2_666
H7 H23C 3.4864 no 2_666
H7 H26A 2.6079 no 1_655
H7 H26B 3.5259 no 1_655
H7 H27B 3.3495 no 1_655
H8 O1 3.5895 no 2_666
H8 C22 3.1951 no 2_666
H8 C23 3.3515 no 2_666
H8 C24 3.4829 no 2_666
H8 C32 3.2564 no 2_666
H8 C35 3.2805 no 2_666
H8 H22 2.5421 no 2_666
H8 H23A 2.7581 no 2_666
H8 H24B 2.9149 no 2_666
H11A Te1 3.5402 no 2_665
H11A P9 3.3802 no 2_665
H11A C1 2.9668 no 2_665
H11A C9 3.2182 no 2_665
H11A C10 2.9899 no 2_665
H11A C12 3.3578 no 2_765
H11A C27 3.2495 no 2_665
H11A H11B 3.4881 no 2_765
H11A H12A 2.8040 no 2_765
H11A H12B 3.2300 no 2_765
H11A H21C 3.5709 no 1_655
H11A H27B 2.8243 no 2_665
H11A H27C 2.8404 no 2_665
H11B Te1 3.4780 no 1_655
H11B C12 3.3026 no 2_765
H11B C21 3.1265 no 1_655
H11B H11A 3.4881 no 2_765
H11B H12A 3.1843 no 2_765
H11B H12B 2.7439 no 2_765
H11B H15 3.3894 no 2_655
H11B H21A 3.2751 no 1_655
H11B H21B 3.5250 no 1_655
H11B H21C 2.2604 no 1_655
H11B H27B 3.0597 no 2_665
H11B H27C 3.2642 no 2_665
H12A P9 3.5414 no 1_655
H12A C11 3.3708 no 2_765
H12A C27 3.4893 no 1_655
H12A H11A 2.8040 no 2_765
H12A H11B 3.1843 no 2_765
H12A H20B 3.2252 no 2_655
H12A H20C 3.2497 no 2_655
H12A H26A 3.2414 no 1_655
H12A H27B 2.5920 no 1_655
H12B Te1 3.5004 no 2_665
H12B C1 3.2110 no 2_665
H12B C2 3.1518 no 2_665
H12B C11 3.3595 no 2_765
H12B C21 3.3278 no 2_665
H12B H2 3.0333 no 2_665
H12B H11A 3.2300 no 2_765
H12B H11B 2.7439 no 2_765
H12B H21B 3.1378 no 2_665
H12B H21C 2.6632 no 2_665
H12B H27B 2.8747 no 1_655
H15 C1 3.4212 no 2_655
H15 C2 3.0818 no 2_655
H15 C3 2.8313 no 2_655
H15 C4 2.9354 no 2_655
H15 C5 3.2989 no 2_655
H15 C10 3.5966 no 2_655
H15 C19 3.4854 no 2_655
H15 H2 3.5517 no 2_655
H15 H3 3.1854 no 2_655
H15 H11B 3.3894 no 2_655
H15 H19B 2.6299 no 2_655
H15 H21A 3.4850 no 2_555
H17 C23 3.5375 no 2_555
H17 C28 3.4877 no 1_554
H17 C34 3.4601 no 1_554
H17 H19A 3.1998 no 2_555
H17 H23B 2.6405 no 2_555
H19A C17 3.4550 no 2_555
H19A C18 3.4544 no 2_555
H19A C21 3.1836 no 2_555
H19A H17 3.1998 no 2_555
H19A H21A 2.3087 no 2_555
H19B C14 3.4296 no 2_655
H19B C15 2.9277 no 2_655
H19B C16 3.5928 no 2_655
H19B H15 2.6299 no 2_655
H19B H19C 3.3418 no 2_655
H19C O2 3.3915 no 2_656
H19C C2 3.2169 no 2_655
H19C C3 3.0643 no 2_655
H19C C14 3.5328 no 2_655
H19C C15 3.5560 no 2_655
H19C H2 3.0767 no 2_655
H19C H3 2.8167 no 2_655
H19C H19B 3.3418 no 2_655
H19C H21A 2.8694 no 2_555
H20A O2 3.5078 no 1_554
H20A C24 3.3335 no 2_655
H20A C26 3.3908 no 1_544
H20A C28 3.2078 no 1_554
H20A C31 3.3455 no 1_554
H20A H23B 3.2475 no 2_555
H20A H23C 3.3063 no 2_555
H20A H24A 3.4289 no 2_655
H20A H24B 3.3548 no 2_655
H20A H24C 2.7150 no 2_655
H20A H26B 2.7479 no 1_544
H20A H26C 3.1596 no 1_544
H20B Te1 3.2114 no 2_555
H20B P9 3.5548 no 2_555
H20B C23 2.9916 no 2_555
H20B H12A 3.2252 no 2_655
H20B H23B 2.4352 no 2_555
H20B H23C 2.7006 no 2_555
H20B H26A 3.4524 no 2_555
H20B H26B 3.5345 no 1_544
H20C C4 3.3241 no 2_655
H20C C5 2.7955 no 2_655
H20C C6 2.8914 no 2_655
H20C C7 3.3114 no 2_655
H20C C8 3.5997 no 2_655
H20C C9 3.5666 no 2_655
H20C C10 3.1657 no 2_655
H20C C12 3.4686 no 2_655
H20C C24 3.5746 no 2_655
H20C H12A 3.2497 no 2_655
H20C H24A 3.5215 no 2_655
H20C H24C 2.8056 no 2_655
H21A C14 3.0951 no 2_555
H21A C15 3.4699 no 2_555
H21A C19 2.8493 no 2_555
H21A C27 3.5137 no 2_565
H21A H3 3.3927 no 1_455
H21A H11B 3.2751 no 1_455
H21A H15 3.4850 no 2_555
H21A H19A 2.3087 no 2_555
H21A H19C 2.8694 no 2_555
H21A H27A 3.1874 no 2_565
H21A H27B 3.3632 no 2_565
H21A H27C 3.4098 no 2_565
H21B C27 3.1198 no 2_565
H21B C30 3.5436 no 1_554
H21B C33 3.3377 no 1_554
H21B H11B 3.5250 no 1_455
H21B H12B 3.1378 no 2_665
H21B H27A 2.7554 no 2_565
H21B H27B 2.7048 no 2_565
H21B H27C 3.4574 no 2_565
H21C C11 3.2217 no 1_455
H21C H11A 3.5709 no 1_455
H21C H11B 2.2604 no 1_455
H21C H12B 2.6632 no 2_665
H21C H27B 3.0399 no 2_565
H22 C8 3.2209 no 2_666
H22 C22 3.3106 no 2_666
H22 C24 3.4548 no 2_666
H22 H8 2.5421 no 2_666
H22 H22 2.5107 no 2_666
H22 H24B 3.4841 no 2_666
H22 H24C 3.0389 no 2_666
H22 H25 3.1334 no 2_666
H23A C7 3.4511 no 2_666
H23A C8 3.4153 no 2_666
H23A C29 3.1131 no .
H23A C32 2.7195 no .
H23A C33 3.1032 no .
H23A C35 2.5615 no .
H23A H7 2.8695 no 2_666
H23A H8 2.7581 no 2_666
H23A H26A 3.3878 no 2_566
H23A H26B 3.2781 no 2_566
H23B C17 3.3385 no 2_555
H23B C20 3.1729 no 2_555
H23B H17 2.6405 no 2_555
H23B H20A 3.2475 no 2_555
H23B H20B 2.4352 no 2_555
H23B H26B 3.5303 no 2_566
H23C C20 3.4387 no 2_555
H23C C26 2.9667 no 2_566
H23C H7 3.4864 no 2_666
H23C H20A 3.3063 no 2_555
H23C H20B 2.7006 no 2_555
H23C H26A 2.8199 no 2_566
H23C H26B 2.7075 no 2_566
H23C H26C 2.8660 no 2_566
H24A H20A 3.4289 no 2_655
H24A H20C 3.5215 no 2_655
H24B O2 3.4901 no 2_656
H24B C25 3.3536 no 2_666
H24B C28 3.5570 no 2_656
H24B C31 3.0708 no 2_656
H24B C32 2.9843 no .
H24B C35 3.3260 no .
H24B H8 2.9149 no 2_666
H24B H20A 3.3548 no 2_655
H24B H22 3.4841 no 2_666
H24B H25 2.3970 no 2_666
H24C C20 3.2072 no 2_655
H24C H20A 2.7150 no 2_655
H24C H20C 2.8056 no 2_655
H24C H22 3.0389 no 2_666
H24C H25 3.0372 no 2_666
H24C H26C 3.3181 no 2_666
H25 C24 3.0709 no 2_666
H25 C31 3.5054 no 1_565
H25 H22 3.1334 no 2_666
H25 H24B 2.3970 no 2_666
H25 H24C 3.0372 no 2_666
H26A C7 3.2487 no 1_455
H26A C23 3.5437 no 2_566
H26A H7 2.6079 no 1_455
H26A H12A 3.2414 no 1_455
H26A H20B 3.4524 no 2_555
H26A H23A 3.3878 no 2_566
H26A H23C 2.8199 no 2_566
H26A H26C 3.1675 no 2_566
H26B C20 3.5593 no 1_566
H26B C23 3.3345 no 2_566
H26B C28 3.2138 no 1_565
H26B C31 3.2400 no 1_565
H26B C34 3.3713 no 1_565
H26B H7 3.5259 no 1_455
H26B H20A 2.7479 no 1_566
H26B H20B 3.5345 no 1_566
H26B H23A 3.2781 no 2_566
H26B H23B 3.5303 no 2_566
H26B H23C 2.7075 no 2_566
H26C C26 3.5226 no 2_566
H26C H20A 3.1596 no 1_566
H26C H23C 2.8660 no 2_566
H26C H24C 3.3181 no 2_666
H26C H26A 3.1675 no 2_566
H26C H26C 3.0650 no 2_566
H27A C21 3.3448 no 2_565
H27A C28 3.1849 no 1_565
H27A C29 3.4106 no 1_565
H27A C31 2.9699 no 1_565
H27A C34 3.1869 no 1_565
H27A H3 3.5753 no 2_665
H27A H21A 3.1874 no 2_565
H27A H21B 2.7554 no 2_565
H27B C11 3.3729 no 2_665
H27B C12 3.1493 no 1_455
H27B C21 3.2024 no 2_565
H27B H3 3.5601 no 2_665
H27B H7 3.3495 no 1_455
H27B H11A 2.8243 no 2_665
H27B H11B 3.0597 no 2_665
H27B H12A 2.5920 no 1_455
H27B H12B 2.8747 no 1_455
H27B H21A 3.3632 no 2_565
H27B H21B 2.7048 no 2_565
H27B H21C 3.0399 no 2_565
H27C O1 3.4262 no 2_666
H27C C3 3.0961 no 2_665
H27C C4 3.4773 no 2_665
H27C C11 3.3217 no 2_665
H27C H3 2.3225 no 2_665
H27C H11A 2.8404 no 2_665
H27C H11B 3.2642 no 2_665
H27C H21A 3.4098 no 2_565
H27C H21B 3.4574 no 2_565

loop_
_geom_torsion_atom_site_label_1
_geom_torsion_atom_site_label_2
_geom_torsion_atom_site_label_3
_geom_torsion_atom_site_label_4
_geom_torsion
_geom_torsion_publ_flag
C1 Te1 C13 C14 79.0(3) no
C1 Te1 C13 C18 -105.2(3) no
C13 Te1 C1 C2 24.1(3) no
C13 Te1 C1 C10 -154.8(3) no
C9 P9 C22 C23 -156.8(2) no
C9 P9 C22 C24 -34.7(3) no
C22 P9 C9 C8 -71.1(4) no
C22 P9 C9 C10 110.0(3) no
C9 P9 C25 C26 -170.9(3) no
C9 P9 C25 C27 68.2(3) no
C25 P9 C9 C8 33.2(4) no
C25 P9 C9 C10 -145.7(3) no
C22 P9 C25 C26 -66.0(3) no
C22 P9 C25 C27 173.1(3) no
C25 P9 C22 C23 98.0(3) no
C25 P9 C22 C24 -140.0(3) no
O2 O1 C30 O2 -0.0(5) no
O2 O1 C30 C32 -114.7(14) no
O2 O1 C30 C33 -91(3) no
O2 O1 C30 C35 -117.4(12) no
C30 O1 O2 C28 65(2) no
C30 O1 O2 C30 0.0(16) no
C30 O1 O2 C31 92(2) no
O2 O1 C32 C29 33(2) no
O2 O1 C32 C30 81(2) no
O2 O1 C32 C33 65.0(18) no
O2 O1 C32 C35 87(2) no
C32 O1 O2 C28 -25(2) no
C32 O1 O2 C30 -91(2) no
C32 O1 O2 C31 1(2) no
O2 O1 C35 C29 -11(3) no
O2 O1 C35 C30 69.8(19) no
O2 O1 C35 C32 -104(3) no
O2 O1 C35 C33 44(2) no
C35 O1 O2 C28 2(2) no
C35 O1 O2 C30 -63(2) no
C35 O1 O2 C31 29(2) no
C30 O1 C32 C29 -48(3) no
C30 O1 C32 C30 0.0(16) no
C30 O1 C32 C33 -16(2) no
C30 O1 C32 C35 6(3) no
C32 O1 C30 O2 114.7(15) no
C32 O1 C30 C32 -0.0(8) no
C32 O1 C30 C33 24(3) no
C32 O1 C30 C35 -2.7(12) no
C30 O1 C35 C29 -80(3) no
C30 O1 C35 C30 -0.0(17) no
C30 O1 C35 C32 -174(3) no
C30 O1 C35 C33 -26(2) no
C35 O1 C30 O2 117.4(15) no
C35 O1 C30 C32 2.7(14) no
C35 O1 C30 C33 26(3) no
C35 O1 C30 C35 -0.0(11) no
C32 O1 C35 C29 93(3) no
C32 O1 C35 C30 174(3) no
C32 O1 C35 C32 0.0(18) no
C32 O1 C35 C33 148(4) no
C35 O1 C32 C29 -54(3) no
C35 O1 C32 C30 -6(3) no
C35 O1 C32 C33 -22(3) no
C35 O1 C32 C35 0(2) no
O1 O2 C28 C29 5(2) no
O1 O2 C28 C31 100(3) no
O1 O2 C28 C33 -31.7(19) no
O1 O2 C28 C34 -35(5) no
O1 O2 C30 O1 -0.0(16) no
O1 O2 C30 C32 49(2) no
O1 O2 C30 C33 122(3) no
O1 O2 C30 C35 65(2) no
O1 O2 C31 C28 -89(3) no
O1 O2 C31 C29 -29.3(18) no
O1 O2 C31 C34 -70(2) no
C28 O2 C30 O1 -120(2) no
C28 O2 C30 C32 -71.4(17) no
C28 O2 C30 C33 1(2) no
C28 O2 C30 C35 -55(2) no
C30 O2 C28 C29 36(2) no
C30 O2 C28 C31 131(3) no
C30 O2 C28 C33 -0.9(16) no
C30 O2 C28 C34 -4(5) no
C28 O2 C31 C28 0(3) no
C28 O2 C31 C29 60(3) no
C28 O2 C31 C34 19(3) no
C31 O2 C28 C29 -94(4) no
C31 O2 C28 C31 -0(2) no
C31 O2 C28 C33 -131(4) no
C31 O2 C28 C34 -135(7) no
C30 O2 C31 C28 -53(3) no
C30 O2 C31 C29 6.9(18) no
C30 O2 C31 C34 -34(2) no
C31 O2 C30 O1 -100.7(18) no
C31 O2 C30 C32 -51.6(17) no
C31 O2 C30 C33 21(2) no
C31 O2 C30 C35 -35(2) no
Te1 C1 C2 C3 -175.6(3) no
Te1 C1 C10 C5 174.3(2) no
Te1 C1 C10 C9 -5.0(7) no
C2 C1 C10 C5 -4.6(6) no
C2 C1 C10 C9 176.1(4) no
C10 C1 C2 C3 3.4(7) no
C1 C2 C3 C4 -0.2(7) no
C2 C3 C4 C5 -1.5(7) no
C2 C3 C4 C11 177.9(4) no
C3 C4 C5 C6 179.8(4) no
C3 C4 C5 C10 -0.0(7) no
C3 C4 C11 C12 -178.3(5) no
C5 C4 C11 C12 1.2(5) no
C11 C4 C5 C6 0.3(5) no
C11 C4 C5 C10 -179.6(4) no
C4 C5 C6 C7 179.2(4) no
C4 C5 C6 C12 -1.7(5) no
C4 C5 C10 C1 3.0(6) no
C4 C5 C10 C9 -177.6(4) no
C6 C5 C10 C1 -176.8(4) no
C6 C5 C10 C9 2.6(6) no
C10 C5 C6 C7 -1.0(7) no
C10 C5 C6 C12 178.1(4) no
C5 C6 C7 C8 -1.2(7) no
C5 C6 C12 C11 2.4(5) no
C7 C6 C12 C11 -178.7(5) no
C12 C6 C7 C8 180.0(4) no
C6 C7 C8 C9 1.6(7) no
C7 C8 C9 P9 -178.8(4) no
C7 C8 C9 C10 0.1(7) no
P9 C9 C10 C1 -3.9(7) no
P9 C9 C10 C5 176.8(3) no
C8 C9 C10 C1 177.2(4) no
C8 C9 C10 C5 -2.1(6) no
C4 C11 C12 C6 -2.1(5) no
Te1 C13 C14 C15 178.3(3) no
Te1 C13 C14 C19 -2.8(6) no
Te1 C13 C18 C17 -178.2(3) no
Te1 C13 C18 C21 4.4(6) no
C14 C13 C18 C17 -2.5(7) no
C14 C13 C18 C21 -179.9(4) no
C18 C13 C14 C15 2.5(7) no
C18 C13 C14 C19 -178.7(4) no
C13 C14 C15 C16 -1.1(7) no
C19 C14 C15 C16 180.0(4) no
C14 C15 C16 C17 -0.2(7) no
C14 C15 C16 C20 179.7(4) no
C15 C16 C17 C18 0.2(7) no
C20 C16 C17 C18 -179.7(4) no
C16 C17 C18 C13 1.2(7) no
C16 C17 C18 C21 178.7(4) no
O2 C28 C29 C31 76(3) no
O2 C28 C29 C32 12(2) no
O2 C28 C29 C33 -68.3(17) no
O2 C28 C29 C34 -134(3) no
O2 C28 C29 C35 -11(2) no
O2 C28 C31 O2 -0.0(6) no
O2 C28 C31 C29 -101.3(16) no
O2 C28 C31 C34 -130(6) no
O2 C28 C33 C29 114.7(19) no
O2 C28 C33 C30 0.9(13) no
O2 C28 C33 C32 58.8(14) no
O2 C28 C33 C34 -176(4) no
O2 C28 C33 C35 55.7(16) no
O2 C28 C34 C29 65(5) no
O2 C28 C34 C31 108(8) no
O2 C28 C34 C33 5(6) no
C29 C28 C31 O2 101.3(16) no
C29 C28 C31 C29 0.0(6) no
C29 C28 C31 C34 -29(5) no
C31 C28 C29 C31 -0.0(17) no
C31 C28 C29 C32 -64(3) no
C31 C28 C29 C33 -145(3) no
C31 C28 C29 C34 150(4) no
C31 C28 C29 C35 -87(3) no
C29 C28 C33 C29 0.0(10) no
C29 C28 C33 C30 -113.9(18) no
C29 C28 C33 C32 -55.9(14) no
C29 C28 C33 C34 69(3) no
C29 C28 C33 C35 -59.0(15) no
C33 C28 C29 C31 145(3) no
C33 C28 C29 C32 80.3(14) no
C33 C28 C29 C33 0.0(10) no
C33 C28 C29 C34 -66(2) no
C33 C28 C29 C35 57.4(13) no
C29 C28 C34 C29 -0.0(9) no
C29 C28 C34 C31 43(7) no
C29 C28 C34 C33 -60(3) no
C34 C28 C29 C31 -150(5) no
C34 C28 C29 C32 146(3) no
C34 C28 C29 C33 66(3) no
C34 C28 C29 C34 0(3) no
C34 C28 C29 C35 123(3) no
C31 C28 C33 C29 47(4) no
C31 C28 C33 C30 -67(4) no
C31 C28 C33 C32 -9(4) no
C31 C28 C33 C34 116(6) no
C31 C28 C33 C35 -12(5) no
C33 C28 C31 O2 73(3) no
C33 C28 C31 C29 -29(3) no
C33 C28 C31 C34 -57(5) no
C31 C28 C34 C29 -43(7) no
C31 C28 C34 C31 0(2) no
C31 C28 C34 C33 -104(6) no
C34 C28 C31 O2 130(6) no
C34 C28 C31 C29 29(5) no
C34 C28 C31 C34 -0(3) no
C33 C28 C34 C29 60(3) no
C33 C28 C34 C31 104(6) no
C33 C28 C34 C33 0.0(11) no
C34 C28 C33 C29 -69(4) no
C34 C28 C33 C30 177(5) no
C34 C28 C33 C32 -125(4) no
C34 C28 C33 C34 0(3) no
C34 C28 C33 C35 -128(4) no
C28 C29 C31 O2 -76(3) no
C28 C29 C31 C28 -0(3) no
C28 C29 C31 C34 19(3) no
C28 C29 C32 O1 -25.0(19) no
C28 C29 C32 C30 -46.7(16) no
C28 C29 C32 C33 -79.5(17) no
C28 C29 C32 C35 -95(2) no
C28 C29 C33 C28 0.0(11) no
C28 C29 C33 C30 66.2(17) no
C28 C29 C33 C32 102.9(15) no
C28 C29 C33 C34 -27.0(12) no
C28 C29 C33 C35 109.6(15) no
C28 C29 C34 C28 -0.0(19) no
C28 C29 C34 C31 -14(2) no
C28 C29 C34 C33 108(3) no
C28 C29 C35 O1 13(3) no
C28 C29 C35 C30 -22(3) no
C28 C29 C35 C32 90(3) no
C28 C29 C35 C33 -72.5(18) no
C31 C29 C32 O1 -43.9(15) no
C31 C29 C32 C30 -65.6(12) no
C31 C29 C32 C33 -98.4(15) no
C31 C29 C32 C35 -114(2) no
C32 C29 C31 O2 42.1(15) no
C32 C29 C31 C28 118(2) no
C32 C29 C31 C34 136.6(16) no
C31 C29 C33 C28 -12.1(8) no
C31 C29 C33 C30 54.0(17) no
C31 C29 C33 C32 90.8(12) no
C31 C29 C33 C34 -39.1(10) no
C31 C29 C33 C35 97.5(13) no
C33 C29 C31 O2 -40.4(18) no
C33 C29 C31 C28 35(2) no
C33 C29 C31 C34 54.1(15) no
C31 C29 C34 C28 14.2(15) no
C31 C29 C34 C31 -0.0(8) no
C31 C29 C34 C33 122.1(17) no
C34 C29 C31 O2 -94(2) no
C34 C29 C31 C28 -19(2) no
C34 C29 C31 C34 0.0(16) no
C31 C29 C35 O1 -8(3) no
C31 C29 C35 C30 -43(2) no
C31 C29 C35 C32 68(3) no
C31 C29 C35 C33 -94.0(16) no
C35 C29 C31 O2 21(2) no
C35 C29 C31 C28 97(2) no
C35 C29 C31 C34 116(2) no
C32 C29 C33 C28 -102.9(12) no
C32 C29 C33 C30 -36.7(16) no
C32 C29 C33 C32 0.0(8) no
C32 C29 C33 C34 -129.9(15) no
C32 C29 C33 C35 6.7(9) no
C33 C29 C32 O1 54.5(18) no
C33 C29 C32 C30 32.8(15) no
C33 C29 C32 C33 0.0(11) no
C33 C29 C32 C35 -16(2) no
C32 C29 C34 C28 -42(4) no
C32 C29 C34 C31 -56(2) no
C32 C29 C34 C33 66(2) no
C34 C29 C32 O1 -6(3) no
C34 C29 C32 C30 -28(3) no
C34 C29 C32 C33 -61(2) no
C34 C29 C32 C35 -76(3) no
C32 C29 C35 O1 -77(4) no
C32 C29 C35 C30 -111(4) no
C32 C29 C35 C32 -0(2) no
C32 C29 C35 C33 -162(4) no
C35 C29 C32 O1 70(4) no
C35 C29 C32 C30 48(4) no
C35 C29 C32 C33 16(4) no
C35 C29 C32 C35 -0(3) no
C33 C29 C34 C28 -108(3) no
C33 C29 C34 C31 -122.1(18) no
C33 C29 C34 C33 -0.0(10) no
C34 C29 C33 C28 27.0(15) no
C34 C29 C33 C30 93(2) no
C34 C29 C33 C32 129.9(19) no
C34 C29 C33 C34 -0.0(14) no
C34 C29 C33 C35 137(2) no
C33 C29 C35 O1 86(2) no
C33 C29 C35 C30 51(2) no
C33 C29 C35 C32 162(4) no
C33 C29 C35 C33 -0.0(13) no
C35 C29 C33 C28 -109.6(18) no
C35 C29 C33 C30 -43.4(18) no
C35 C29 C33 C32 -6.7(15) no
C35 C29 C33 C34 -137(2) no
C35 C29 C33 C35 0.0(14) no
C34 C29 C35 O1 39(3) no
C34 C29 C35 C30 5(3) no
C34 C29 C35 C32 116(4) no
C34 C29 C35 C33 -46(2) no
C35 C29 C34 C28 -66(3) no
C35 C29 C34 C31 -80(2) no
C35 C29 C34 C33 42(2) no
O1 C30 C32 O1 -0.0(18) no
O1 C30 C32 C29 133(3) no
O1 C30 C32 C33 160(3) no
O1 C30 C32 C35 -173(3) no
O1 C30 C33 C28 69(3) no
O1 C30 C33 C29 16(4) no
O1 C30 C33 C32 -21(3) no
O1 C30 C33 C34 70(4) no
O1 C30 C33 C35 -32(3) no
O1 C30 C35 O1 -0.0(15) no
O1 C30 C35 C29 111(3) no
O1 C30 C35 C32 6(3) no
O1 C30 C35 C33 153(2) no
O2 C30 C32 O1 -56.3(15) no
O2 C30 C32 C29 76.4(13) no
O2 C30 C32 C33 103.2(13) no
O2 C30 C32 C35 131(2) no
O2 C30 C33 C28 -0.9(15) no
O2 C30 C33 C29 -54(2) no
O2 C30 C33 C32 -90.7(16) no
O2 C30 C33 C34 0(2) no
O2 C30 C33 C35 -102.4(18) no
O2 C30 C35 O1 -58.5(16) no
O2 C30 C35 C29 53(3) no
O2 C30 C35 C32 -52(3) no
O2 C30 C35 C33 94.5(18) no
C32 C30 C33 C28 89.7(11) no
C32 C30 C33 C29 36.8(16) no
C32 C30 C33 C32 0.0(7) no
C32 C30 C33 C34 90.8(15) no
C32 C30 C33 C35 -11.7(8) no
C33 C30 C32 O1 -160(2) no
C33 C30 C32 C29 -26.8(11) no
C33 C30 C32 C33 -0.0(9) no
C33 C30 C32 C35 27.9(17) no
C32 C30 C35 O1 -6(4) no
C32 C30 C35 C29 105(4) no
C32 C30 C35 C32 0.0(18) no
C32 C30 C35 C33 147(4) no
C35 C30 C32 O1 173(4) no
C35 C30 C32 C29 -55(3) no
C35 C30 C32 C33 -28(3) no
C35 C30 C32 C35 -0(3) no
C33 C30 C35 O1 -153(2) no
C33 C30 C35 C29 -42.0(16) no
C33 C30 C35 C32 -147(4) no
C33 C30 C35 C33 0.0(10) no
C35 C30 C33 C28 101.5(17) no
C35 C30 C33 C29 48.6(19) no
C35 C30 C33 C32 11.7(14) no
C35 C30 C33 C34 103(2) no
C35 C30 C33 C35 0.0(14) no
O2 C31 C34 C28 -49(3) no
O2 C31 C34 C29 89.8(18) no
O2 C31 C34 C33 37(3) no
C28 C31 C34 C28 -0(6) no
C28 C31 C34 C29 139(7) no
C28 C31 C34 C33 87(7) no
C29 C31 C34 C28 -139(4) no
C29 C31 C34 C29 0.0(9) no
C29 C31 C34 C33 -53(2) no
O1 C32 C33 C28 -69.4(13) no
O1 C32 C33 C29 -126.0(17) no
O1 C32 C33 C30 10.1(10) no
O1 C32 C33 C34 -88.1(15) no
O1 C32 C35 O1 -0.0(9) no
O1 C32 C35 C29 -112(2) no
O1 C32 C35 C30 -4(2) no
O1 C32 C35 C33 -84(7) no
C29 C32 C33 C28 56.7(15) no
C29 C32 C33 C29 0.0(12) no
C29 C32 C33 C30 136(2) no
C29 C32 C33 C34 38.0(14) no
C29 C32 C35 O1 112(2) no
C29 C32 C35 C29 -0.0(10) no
C29 C32 C35 C30 108(3) no
C29 C32 C35 C33 28(6) no
C30 C32 C33 C28 -79.4(14) no
C30 C32 C33 C29 -136.1(19) no
C30 C32 C33 C30 0.0(11) no
C30 C32 C33 C34 -98.1(17) no
C30 C32 C35 O1 4(2) no
C30 C32 C35 C29 -108(3) no
C30 C32 C35 C30 -0.0(10) no
C30 C32 C35 C33 -80(8) no
C33 C32 C35 O1 84(8) no
C33 C32 C35 C29 -28(6) no
C33 C32 C35 C30 80(8) no
C33 C32 C35 C33 -0.0(19) no
C35 C32 C33 C28 -162(8) no
C35 C32 C33 C29 142(8) no
C35 C32 C33 C30 -82(8) no
C35 C32 C33 C34 180(8) no
C28 C33 C34 C28 0(3) no
C28 C33 C34 C29 -96(4) no
C28 C33 C34 C31 -23(3) no
C28 C33 C35 O1 -58.1(17) no
C28 C33 C35 C29 53.3(12) no
C28 C33 C35 C30 -73.1(14) no
C28 C33 C35 C32 18(7) no
C29 C33 C34 C28 96(4) no
C29 C33 C34 C29 0.0(11) no
C29 C33 C34 C31 73(3) no
C29 C33 C35 O1 -111(2) no
C29 C33 C35 C29 0.0(11) no
C29 C33 C35 C30 -126(2) no
C29 C33 C35 C32 -35(7) no
C30 C33 C34 C28 -3(4) no
C30 C33 C34 C29 -98.4(19) no
C30 C33 C34 C31 -26(3) no
C30 C33 C35 O1 15.0(13) no
C30 C33 C35 C29 126.4(19) no
C30 C33 C35 C30 0.0(10) no
C30 C33 C35 C32 91(7) no
C32 C33 C34 C28 55(3) no
C32 C33 C34 C29 -40.6(13) no
C32 C33 C34 C31 32(3) no
C34 C33 C35 O1 -77(2) no
C34 C33 C35 C29 34.7(17) no
C34 C33 C35 C30 -92(2) no
C34 C33 C35 C32 -0(8) no
C35 C33 C34 C28 55(4) no
C35 C33 C34 C29 -40.5(19) no
C35 C33 C34 C31 32(3) no
